data_4123203
loop_
_publ_author_name
'Shaw, Megan H.'
'McCreanor, Niall G.'
'Whittingham, William G.'
'Bower, John F.'

_publ_section_title
;
 Reversible C-C bond activation enables stereocontrol in rh-catalyzed
 carbonylative cycloadditions of aminocyclopropanes.
;
_journal_issue 1
_journal_name_full 'Journal of the American Chemical Society'
_journal_page_first 463
_journal_page_last 468
_journal_paper_doi 10.1021/ja511335v
_journal_volume 137
_journal_year 2015
_chemical_formula_moiety 'C8 H11.56 Cl0.89 N0.89 O3.56 Rh0.89'
_chemical_formula_sum 'C8 H11.56 Cl0.89 N0.89 O3.56 Rh0.89'
_chemical_formula_weight 300.06
_space_group_IT_number 15
_symmetry_cell_setting monoclinic
_symmetry_space_group_name_Hall '-C 2yc'
_symmetry_space_group_name_H-M 'C 1 2/c 1'
_atom_sites_solution_hydrogens geom
_atom_sites_solution_primary direct
_cell_angle_alpha 90
_cell_angle_beta 119.202(3)
_cell_angle_gamma 90
_cell_formula_units_Z 9
_cell_length_a 19.6360(4)
_cell_length_b 12.1674(2)
_cell_length_c 11.4299(2)
_cell_measurement_reflns_used 0
_cell_measurement_temperature 293
_cell_measurement_theta_max 0
_cell_measurement_theta_min 0
_cell_volume 2383.75(10)
_computing_cell_refinement 'USER DEFINED CELL REFINEMENT'
_computing_data_collection 'USER DEFINED DATA COLLECTION'
_computing_data_reduction 'USER DEFINED DATA REDUCTION'
_computing_molecular_graphics 'CAMERON (Watkin et al., 1996)'
_computing_publication_material 'CRYSTALS (Betteridge et al., 2003)'
_computing_structure_refinement 'CRYSTALS (Betteridge et al., 2003)'
_computing_structure_solution 'SIR92 (Altomare et al., 1994)'
_diffrn_ambient_temperature 293
_diffrn_measured_fraction_theta_full 0.998
_diffrn_measured_fraction_theta_max 0.998
_diffrn_measurement_device Serial
_diffrn_measurement_device_type Unknown
_diffrn_measurement_method \w/2\q
_diffrn_radiation_monochromator graphite
_diffrn_radiation_type 'Cu K\a'
_diffrn_radiation_wavelength 1.54184
_diffrn_reflns_av_R_equivalents 0.018
_diffrn_reflns_limit_h_max 21
_diffrn_reflns_limit_h_min -21
_diffrn_reflns_limit_k_max 11
_diffrn_reflns_limit_k_min -13
_diffrn_reflns_limit_l_max 12
_diffrn_reflns_limit_l_min -12
_diffrn_reflns_number 5083
_diffrn_reflns_theta_full 58.909
_diffrn_reflns_theta_max 58.909
_diffrn_reflns_theta_min 4.456
_diffrn_standards_number 0
_exptl_absorpt_coefficient_mu 13.675
_exptl_absorpt_correction_T_max 1.00000
_exptl_absorpt_correction_T_min 0.58099
_exptl_absorpt_correction_type multi-scan
_exptl_absorpt_process_details
;
CrysAlisPro, Agilent Technologies,
Version 1.171.34.49 (release 20-01-2011 CrysAlis171 .NET)
(compiled Jan 20 2011,15:58:25)
Empirical absorption correction using spherical harmonics,
 implemented in SCALE3 ABSPACK scaling algorithm.
;
_exptl_crystal_density_diffrn 1.881
_exptl_crystal_density_method 'not measured'
_exptl_crystal_F_000 1344
_refine_diff_density_max 0.40
_refine_diff_density_min -0.34
_refine_ls_extinction_method None
_refine_ls_goodness_of_fit_ref 0.9942
_refine_ls_hydrogen_treatment none
_refine_ls_matrix_type full
_refine_ls_number_parameters 145
_refine_ls_number_reflns 1698
_refine_ls_number_restraints 0
_refine_ls_R_factor_all 0.0209
_refine_ls_R_factor_gt 0.0189
_refine_ls_shift/su_max 0.0014675
_refine_ls_shift/su_mean 9.4604130
_refine_ls_structure_factor_coef Fsqd
_refine_ls_weighting_details
;
 Method= Modified Sheldrick 
 w=1/[\s^2^(F^2^) + ( 0.04P)^2^ + 1.59P] 
 ,where P=(max(Fo^2^,0) + 2Fc^2^)/3 
;
_refine_ls_weighting_scheme calc
_refine_ls_wR_factor_all 0.0503
_refine_ls_wR_factor_gt 0.0490
_refine_ls_wR_factor_ref 0.0501
_reflns_limit_h_max 18
_reflns_limit_h_min -21
_reflns_limit_k_max 13
_reflns_limit_k_min 0
_reflns_limit_l_max 12
_reflns_limit_l_min 0
_reflns_number_gt 1594
_reflns_number_total 1710
_reflns_threshold_expression I>2.0\s(I)
_oxford_diffrn_Wilson_B_factor 1.11
_oxford_diffrn_Wilson_scale 0.45
_oxford_refine_ls_r_factor_ref 0.0208
_oxford_refine_ls_scale 1.573(7)
_oxford_reflns_number_all 1699
_oxford_reflns_threshold_expression_ref I>-3.0\s(I)
_cod_data_source_file ja511335v_si_007.cif
_cod_data_source_block 1
_cod_depositor_comments
;
The following automatic conversions were performed:

'_symmetry_cell_setting' value 'Monoclinic' changed to 'monoclinic'
according to
/home/saulius/struct/COD-crude-data--automatic-downloads/rss-feeds/ACS/lib/dictionaries/cif_core.dic
dictionary named 'cif_core.dic' version 2.4.2 from 2011-04-26.

Automatic conversion script
Id: cif_fix_values 2935 2014-11-11 08:27:57Z andrius 

 Adding full bibliography for 4123199--4123207.cif.
;
_cod_original_sg_symbol_H-M 'C 1 2/c 1 '
_cod_database_code 4123203

loop_
_symmetry_equiv_pos_as_xyz
x,y,z
-x,-y,-z
x+1/2,y+1/2,z
-x+1/2,-y+1/2,-z
-x,y,-z+1/2
x,-y,z+1/2
-x+1/2,y+1/2,-z+1/2
x+1/2,-y+1/2,z+1/2

loop_
_atom_site_label
_atom_site_type_symbol
_atom_site_fract_x
_atom_site_fract_y
_atom_site_fract_z
_atom_site_U_iso_or_equiv
_atom_site_occupancy
_atom_site_adp_type
_atom_site_refinement_flags_posn
Rh1 Rh 0.188892(10) 0.626837(16) 0.456106(18) 0.0139 1.0000 Uani .
Cl2 Cl 0.20516(4) 0.79650(5) 0.58948(6) 0.0181 1.0000 Uani .
O3 O 0.27860(9) 0.54804(15) 0.62228(16) 0.0152 1.0000 Uani .
C4 C 0.30004(14) 0.4642(2) 0.5856(2) 0.0153 1.0000 Uani .
O5 O 0.36238(10) 0.40680(16) 0.67003(18) 0.0180 1.0000 Uani .
C6 C 0.40737(15) 0.4506(2) 0.8058(3) 0.0199 1.0000 Uani .
C7 C 0.46697(17) 0.3657(2) 0.8875(3) 0.0239 1.0000 Uani .
N8 N 0.26176(12) 0.42621(18) 0.4603(2) 0.0159 1.0000 Uani .
C9 C 0.18787(14) 0.4809(2) 0.3662(2) 0.0173 1.0000 Uani .
C10 C 0.11703(16) 0.4149(2) 0.3449(3) 0.0205 1.0000 Uani .
C11 C 0.10437(16) 0.4319(2) 0.4652(3) 0.0217 1.0000 Uani .
C12 C 0.10978(14) 0.5541(2) 0.4946(2) 0.0178 1.0000 Uani .
O13 O 0.07347(11) 0.60105(17) 0.5389(2) 0.0253 1.0000 Uani .
C14 C 0.28888(16) 0.3340(2) 0.4117(3) 0.0202 1.0000 Uani .
C15 C 0.11053(16) 0.6873(2) 0.3011(3) 0.0208 1.0000 Uani .
O16 O 0.06405(12) 0.72731(19) 0.2051(2) 0.0331 1.0000 Uani .
H61 H 0.4317 0.5189 0.8065 0.0241 1.0000 Uiso R
H62 H 0.3722 0.4643 0.8407 0.0236 1.0000 Uiso R
H91 H 0.1875 0.4932 0.2815 0.0227 1.0000 Uiso R
H101 H 0.0713 0.4389 0.2639 0.0247 1.0000 Uiso R
H102 H 0.1251 0.3374 0.3359 0.0252 1.0000 Uiso R
H111 H 0.1456 0.3961 0.5438 0.0246 1.0000 Uiso R
H112 H 0.0522 0.4073 0.4455 0.0246 1.0000 Uiso R
H142 H 0.2865 0.3552 0.3298 0.0310 1.0000 Uiso R
H141 H 0.3409 0.3164 0.4742 0.0310 1.0000 Uiso R
H143 H 0.2550 0.2718 0.3946 0.0314 1.0000 Uiso R
H73 H 0.4988 0.3920 0.9751 0.0902 1.0000 Uiso R
H71 H 0.4993 0.3507 0.8494 0.0897 1.0000 Uiso R
H72 H 0.4424 0.3001 0.8896 0.0897 1.0000 Uiso R

loop_
_atom_site_aniso_label
_atom_site_aniso_U_11
_atom_site_aniso_U_22
_atom_site_aniso_U_33
_atom_site_aniso_U_23
_atom_site_aniso_U_13
_atom_site_aniso_U_12
Rh1 0.01503(14) 0.01285(15) 0.01318(14) 0.00116(8) 0.00634(10) 0.00079(8)
Cl2 0.0224(3) 0.0146(4) 0.0218(3) -0.0002(3) 0.0142(3) 0.0004(3)
O3 0.0196(9) 0.0123(10) 0.0143(9) -0.0011(8) 0.0087(8) 0.0005(8)
C4 0.0160(13) 0.0135(15) 0.0168(14) 0.0019(12) 0.0083(12) -0.0028(12)
O5 0.0190(9) 0.0151(10) 0.0151(9) -0.0005(8) 0.0045(8) 0.0020(8)
C6 0.0221(14) 0.0176(15) 0.0137(13) -0.0017(12) 0.0038(12) -0.0023(12)
C7 0.0233(15) 0.0254(17) 0.0169(15) 0.0041(12) 0.0050(13) 0.0040(12)
N8 0.0208(11) 0.0116(12) 0.0150(11) -0.0023(10) 0.0085(10) 0.0001(10)
C9 0.0186(13) 0.0186(15) 0.0113(13) -0.0012(11) 0.0048(11) -0.0011(12)
C10 0.0207(13) 0.0192(16) 0.0182(14) -0.0026(12) 0.0068(12) -0.0014(12)
C11 0.0188(13) 0.0175(16) 0.0262(15) -0.0014(13) 0.0090(12) -0.0030(12)
C12 0.0151(12) 0.0216(16) 0.0123(13) 0.0044(12) 0.0033(11) 0.0002(12)
O13 0.0273(11) 0.0241(11) 0.0305(12) 0.0007(9) 0.0188(10) 0.0005(9)
C14 0.0253(15) 0.0175(15) 0.0200(14) -0.0019(13) 0.0127(12) 0.0011(13)
C15 0.0225(14) 0.0208(16) 0.0231(16) -0.0008(14) 0.0144(14) -0.0007(13)
O16 0.0284(11) 0.0381(14) 0.0251(12) 0.0111(11) 0.0071(10) 0.0065(10)

loop_
_atom_type_symbol
_atom_type_scat_dispersion_real
_atom_type_scat_dispersion_imag
_atom_type_scat_Cromer_Mann_a1
_atom_type_scat_Cromer_Mann_b1
_atom_type_scat_Cromer_Mann_a2
_atom_type_scat_Cromer_Mann_b2
_atom_type_scat_Cromer_Mann_a3
_atom_type_scat_Cromer_Mann_b3
_atom_type_scat_Cromer_Mann_a4
_atom_type_scat_Cromer_Mann_b4
_atom_type_scat_Cromer_Mann_c
_atom_type_scat_source
C 0.0181 0.0091 2.3100 20.8439 1.0200 10.2075 1.5886 0.5687 0.8650 51.6512 0.2156 'International Tables Vol C 4.2.6.8 and 6.1.1.4'
H 0.0000 0.0000 0.4930 10.5109 0.3229 26.1257 0.1402 3.1424 0.0408 57.7998 0.0030 'International Tables Vol C 4.2.6.8 and 6.1.1.4'
N 0.0311 0.0180 12.2126 0.0057 3.1322 9.8933 2.0125 28.9975 1.1663 0.5826 -11.5290 'International Tables Vol C 4.2.6.8 and 6.1.1.4'
O 0.0492 0.0322 3.0485 13.2771 2.2868 5.7011 1.5463 0.3239 0.8670 32.9089 0.2508 'International Tables Vol C 4.2.6.8 and 6.1.1.4'
Cl 0.3639 0.7018 11.4604 0.0104 7.1964 1.1662 6.2556 18.5194 1.6455 47.7784 -9.5574 'International Tables Vol C 4.2.6.8 and 6.1.1.4'
Rh 0.0927 3.6045 19.2957 0.7515 14.3501 8.2176 4.7343 25.8749 1.2892 98.6062 5.3280 'International Tables Vol C 4.2.6.8 and 6.1.1.4'

loop_
_geom_angle_atom_site_label_1
_geom_angle_site_symmetry_1
_geom_angle_atom_site_label_2
_geom_angle_atom_site_label_3
_geom_angle_site_symmetry_3
_geom_angle
_geom_angle_publ_flag
Cl2 4_566 Rh1 Rh1 4_566 42.842(14) yes
Cl2 4_566 Rh1 Cl2 . 87.03(2) yes
Rh1 4_566 Rh1 Cl2 . 44.187(14) yes
Cl2 4_566 Rh1 O3 . 86.77(5) yes
Rh1 4_566 Rh1 O3 . 88.70(5) yes
Cl2 . Rh1 O3 . 91.40(5) yes
Cl2 4_566 Rh1 C4 . 82.10(5) yes
Rh1 4_566 Rh1 C4 . 101.40(5) yes
Cl2 . Rh1 C4 . 115.54(5) yes
O3 . Rh1 C4 . 25.05(7) yes
Cl2 4_566 Rh1 C9 . 91.37(7) yes
Rh1 4_566 Rh1 C9 . 133.83(7) yes
Cl2 . Rh1 C9 . 173.00(7) yes
O3 . Rh1 C9 . 81.70(8) yes
C4 . Rh1 C9 . 57.46(9) yes
Cl2 4_566 Rh1 C12 . 175.23(8) yes
Rh1 4_566 Rh1 C12 . 140.53(8) yes
Cl2 . Rh1 C12 . 96.45(8) yes
O3 . Rh1 C12 . 89.88(8) yes
C4 . Rh1 C12 . 93.44(9) yes
Cl2 4_566 Rh1 C15 . 92.25(8) yes
Rh1 4_566 Rh1 C15 . 93.72(9) yes
Cl2 . Rh1 C15 . 93.16(9) yes
O3 . Rh1 C15 . 175.29(10) yes
C4 . Rh1 C15 . 150.24(10) yes
C9 . Rh1 C12 . 84.79(11) yes
C9 . Rh1 C15 . 93.72(11) yes
C12 . Rh1 C15 . 90.82(11) yes
Rh1 4_566 Cl2 Rh1 . 92.97(2) yes
Rh1 . O3 C4 . 109.98(15) yes
O3 . C4 Rh1 . 44.97(11) yes
O3 . C4 O5 . 121.8(2) yes
Rh1 . C4 O5 . 165.34(18) yes
O3 . C4 N8 . 122.5(2) yes
Rh1 . C4 N8 . 77.89(14) yes
O5 . C4 N8 . 115.8(2) yes
C4 . O5 C6 . 116.4(2) yes
O5 . C6 C7 . 107.2(2) yes
O5 . C6 H61 . 111.5 no
C7 . C6 H61 . 111.0 no
O5 . C6 H62 . 108.6 no
C7 . C6 H62 . 111.1 no
H61 . C6 H62 . 107.5 no
C6 . C7 H73 . 109.9 no
C6 . C7 H71 . 110.0 no
H73 . C7 H71 . 108.0 no
C6 . C7 H72 . 110.3 no
H73 . C7 H72 . 110.1 no
H71 . C7 H72 . 108.4 no
C4 . N8 C9 . 117.6(2) yes
C4 . N8 C14 . 123.7(2) yes
C9 . N8 C14 . 118.7(2) yes
N8 . C9 Rh1 . 105.10(16) yes
N8 . C9 C10 . 112.1(2) yes
Rh1 . C9 C10 . 108.87(18) yes
N8 . C9 H91 . 108.6 no
Rh1 . C9 H91 . 111.0 no
C10 . C9 H91 . 111.0 no
C9 . C10 C11 . 108.8(2) yes
C9 . C10 H101 . 110.1 no
C11 . C10 H101 . 109.7 no
C9 . C10 H102 . 110.3 no
C11 . C10 H102 . 109.6 no
H101 . C10 H102 . 108.4 no
C10 . C11 C12 . 107.9(2) yes
C10 . C11 H111 . 110.0 no
C12 . C11 H111 . 107.4 no
C10 . C11 H112 . 111.2 no
C12 . C11 H112 . 107.6 no
H111 . C11 H112 . 112.5 no
C11 . C12 Rh1 . 111.11(18) yes
C11 . C12 O13 . 124.6(2) yes
Rh1 . C12 O13 . 124.3(2) yes
N8 . C14 H142 . 108.2 no
N8 . C14 H141 . 110.3 no
H142 . C14 H141 . 108.9 no
N8 . C14 H143 . 109.6 no
H142 . C14 H143 . 108.5 no
H141 . C14 H143 . 111.2 no
Rh1 . C15 O16 . 177.4(2) yes

loop_
_geom_bond_atom_site_label_1
_geom_bond_atom_site_label_2
_geom_bond_site_symmetry_2
_geom_bond_distance
_geom_bond_publ_flag
Rh1 Cl2 4_566 2.5548(6) yes
Rh1 Rh1 4_566 3.6605(4) yes
Rh1 Cl2 . 2.4924(7) yes
Rh1 O3 . 2.0892(17) yes
Rh1 C4 . 2.778(3) yes
Rh1 C9 . 2.046(3) yes
Rh1 C12 . 2.014(3) yes
Rh1 C15 . 1.840(3) yes
O3 C4 . 1.251(3) yes
C4 O5 . 1.329(3) yes
C4 N8 . 1.334(3) yes
O5 C6 . 1.461(3) yes
C6 C7 . 1.497(4) yes
C6 H61 . 0.956 no
C6 H62 . 0.967 no
C7 H73 . 0.941 no
C7 H71 . 0.946 no
C7 H72 . 0.939 no
N8 C9 . 1.477(3) yes
N8 C14 . 1.463(3) yes
C9 C10 . 1.520(4) yes
C9 H91 . 0.976 no
C10 C11 . 1.526(4) yes
C10 H101 . 0.969 no
C10 H102 . 0.970 no
C11 C12 . 1.517(4) yes
C11 H111 . 0.971 no
C11 H112 . 0.981 no
C12 O13 . 1.200(3) yes
C14 H142 . 0.949 no
C14 H141 . 0.942 no
C14 H143 . 0.963 no
C15 O16 . 1.139(3) yes
